data_2007905
loop_
_publ_author_name
'Chun-Hua Hu'
'Jian-Min Dou'
'Hai-Jun Yao'
'Jing-De Wei'
'Ruo-Shui Jin'
'Jie Sun'
'Pei-Ju Zheng'

_publ_section_title
;
 An Exopolyhedral Cyclized Platinaundecaborane:
 [(PPh~3~)(PhCOS)PtB~10~H~9~(PPh~3~)].1.5CHCl~3~
;
_journal_issue 12
_journal_name_full 'Acta Crystallographica Section C'
_journal_page_first 1835
_journal_page_last 1837
_journal_paper_doi 10.1107/S0108270198010452
_journal_volume 54
_journal_year 1998
_chemical_formula_iupac 'C43 H44 B10 O P2 Pt S, 1.5C H Cl3'
_chemical_formula_moiety 'C43 H44 B10 Pt O P2 S.1.5(C H Cl3)'
_chemical_formula_sum 'C44.5 H45.5 B10 Cl4.5 O P2 Pt S'
_chemical_formula_weight 1153.0
_chemical_name_systematic
;
7,11-(\m-thiobenzoate-S:O)-7,10-di(triphenylphosphine-P)-8,9-di-\mH-
7-platina-nido-undecaborane-chloroform (1/1.5)
;
_space_group_IT_number 9
_symmetry_cell_setting monoclinic
_symmetry_space_group_name_Hall 'C -2yc'
_symmetry_space_group_name_H-M 'C 1 c 1'
_cell_angle_alpha 90.00
_cell_angle_beta 127.420(10)
_cell_angle_gamma 90.00
_cell_formula_units_Z 4
_cell_length_a 28.851(5)
_cell_length_b 11.615(2)
_cell_length_c 19.992(4)
_cell_measurement_reflns_used 21
_cell_measurement_temperature 293(2)
_cell_measurement_theta_max 10.7
_cell_measurement_theta_min 9.1
_cell_volume 5320.7(18)
_computing_cell_refinement 'MSC/AFC Diffractometer Control'
_computing_data_collection 'MSC/AFC Diffractometer Control (Molecular Structure Corporation, 1994)'
_computing_data_reduction
;TEXSAN (Molecular Structure Corporation,
1994)
;
_computing_molecular_graphics 'ZORTEP (Zsolnai & Huttner, 1994)'
_computing_publication_material SHELXL-97
_computing_structure_refinement 'SHELXL97 (Sheldrick, 1997)'
_computing_structure_solution 'SHELXS97 (Sheldrick, 1990)'
_diffrn_ambient_temperature 293(2)
_diffrn_measured_fraction_theta_full 0.416
_diffrn_measured_fraction_theta_max 0.416
_diffrn_measurement_device_type 'Rigaku AFC7R'
_diffrn_measurement_method '\w scans'
_diffrn_radiation_monochromator graphite
_diffrn_radiation_source 'fine-focus sealed tube'
_diffrn_radiation_type MoK\a
_diffrn_radiation_wavelength 0.71069
_diffrn_reflns_av_R_equivalents 0.0000
_diffrn_reflns_av_sigmaI/netI 0.0409
_diffrn_reflns_limit_h_max 34
_diffrn_reflns_limit_h_min 0
_diffrn_reflns_limit_k_max 15
_diffrn_reflns_limit_k_min 0
_diffrn_reflns_limit_l_max 20
_diffrn_reflns_limit_l_min -24
_diffrn_reflns_number 5203
_diffrn_reflns_theta_full 27.49
_diffrn_reflns_theta_max 27.49
_diffrn_reflns_theta_min 2.59
_diffrn_standards_decay_% 0.7
_diffrn_standards_interval_count 200
_diffrn_standards_interval_time '60 min'
_diffrn_standards_number 3
_exptl_absorpt_coefficient_mu 2.995
_exptl_absorpt_correction_T_max 0.549
_exptl_absorpt_correction_T_min 0.438
_exptl_absorpt_correction_type psi-scan
_exptl_absorpt_process_details '(North et al., 1968)'
_exptl_crystal_colour red
_exptl_crystal_density_diffrn 1.439
_exptl_crystal_density_method 'not measured'
_exptl_crystal_description 'square prism'
_exptl_crystal_F_000 2284
_exptl_crystal_size_max 0.30
_exptl_crystal_size_mid 0.20
_exptl_crystal_size_min 0.20
_refine_diff_density_max '1.576 (1 \%A from Pt)'
_refine_diff_density_min -0.923
_refine_ls_abs_structure_details 'Flack (1983)'
_refine_ls_abs_structure_Flack -0.010(9)
_refine_ls_extinction_method none
_refine_ls_goodness_of_fit_ref 1.070
_refine_ls_hydrogen_treatment constr
_refine_ls_matrix_type full
_refine_ls_number_parameters 583
_refine_ls_number_reflns 5203
_refine_ls_number_restraints 2
_refine_ls_restrained_S_all 1.070
_refine_ls_R_factor_gt 0.0369
_refine_ls_shift/su_max 0.028
_refine_ls_shift/su_mean 0.001
_refine_ls_structure_factor_coef Fsqd
_refine_ls_weighting_details 'w = 1/[\s^2^(Fo^2^)+(0.0745P)^2^] where P=(Fo^2^+2Fc^2^)/3'
_refine_ls_weighting_scheme calc
_refine_ls_wR_factor_ref 0.1041
_reflns_number_gt 4606
_reflns_number_total 5203
_reflns_threshold_expression >2\s(I)
_cod_data_source_file cf1268.cif
_cod_data_source_block I
_cod_depositor_comments
;
The following automatic conversions were performed:

'_refine_ls_weighting_scheme' value 'calc w =
1/[\s^2^(Fo^2^)+(0.0745P)^2^] where P=(Fo^2^+2Fc^2^)/3' was changed
to 'calc'. New tag '_refine_ls_weighting_details' was created. The
value of the new tag was set to 'w = 1/[\s^2^(Fo^2^)+(0.0745P)^2^]
where P=(Fo^2^+2Fc^2^)/3'.

Automatic conversion script
Id: cif_fix_values 3143 2015-03-26 13:38:13Z robertas 
;
_cod_original_cell_volume 5320.7(17)
_cod_original_sg_symbol_H-M 'C c'
_cod_original_formula_sum 'C44.50 H45.50 B10 Cl4.50 O P2 Pt S'
_cod_database_code 2007905

loop_
_symmetry_equiv_pos_as_xyz
'x, y, z'
'x, -y, z+1/2'
'x+1/2, y+1/2, z'
'x+1/2, -y+1/2, z+1/2'

loop_
_atom_site_label
_atom_site_fract_x
_atom_site_fract_y
_atom_site_fract_z
_atom_site_U_iso_or_equiv
_atom_site_adp_type
_atom_site_calc_flag
_atom_site_refinement_flags
_atom_site_occupancy
_atom_site_disorder_assembly
_atom_site_disorder_group
_atom_site_type_symbol
Pt7 -0.00095(2) 0.12544(2) 0.25052(3) 0.02843(10) Uani d . 1 . . Pt
P1 -0.12964(11) 0.1878(2) 0.32603(15) 0.0348(5) Uani d . 1 . . P
P2 0.08245(10) 0.0159(2) 0.30451(14) 0.0302(5) Uani d . 1 . . P
S1 -0.06066(11) -0.0304(2) 0.16584(18) 0.0419(6) Uani d . 1 . . S
O1 -0.1354(4) 0.1147(6) 0.1511(5) 0.0360(17) Uani d . 1 . . O
C1 -0.1279(4) 0.0194(9) 0.1281(6) 0.035(2) Uani d . 1 . . C
C2 -0.1807(5) -0.0467(10) 0.0664(7) 0.043(2) Uani d . 1 . . C
C3 -0.1791(6) -0.1521(12) 0.0364(10) 0.064(4) Uani d . 1 . . C
H3 -0.1437 -0.1857 0.0557 0.077 Uiso calc R 1 . . H
C4 -0.2320(6) -0.2079(15) -0.0239(13) 0.091(6) Uani d . 1 . . C
H4 -0.2310 -0.2791 -0.0442 0.109 Uiso calc R 1 . . H
C5 -0.2839(7) -0.1630(17) -0.0534(13) 0.091(6) Uani d . 1 . . C
H5 -0.3177 -0.2043 -0.0921 0.109 Uiso calc R 1 . . H
C6 -0.2878(6) -0.0530(16) -0.0264(13) 0.094(6) Uani d . 1 . . C
H6 -0.3236 -0.0201 -0.0470 0.113 Uiso calc R 1 . . H
C7 -0.2341(6) 0.0042(12) 0.0340(9) 0.058(3) Uani d . 1 . . C
H7 -0.2348 0.0775 0.0522 0.070 Uiso calc R 1 . . H
C11 -0.2069(4) 0.1727(11) 0.2343(6) 0.042(2) Uani d . 1 . . C
C12 -0.2389(6) 0.0831(14) 0.2267(10) 0.063(4) Uani d . 1 . . C
H12 -0.2229 0.0303 0.2705 0.076 Uiso calc R 1 . . H
C13 -0.2959(6) 0.0679(15) 0.1539(11) 0.074(4) Uani d . 1 . . C
H13 -0.3170 0.0029 0.1477 0.088 Uiso calc R 1 . . H
C14 -0.3211(6) 0.1511(14) 0.0904(9) 0.067(4) Uani d . 1 . . C
H14 -0.3597 0.1444 0.0428 0.080 Uiso calc R 1 . . H
C15 -0.2876(5) 0.2428(12) 0.0996(7) 0.054(3) Uani d . 1 . . C
H15 -0.3032 0.2967 0.0564 0.065 Uiso calc R 1 . . H
C16 -0.2308(5) 0.2564(11) 0.1724(7) 0.047(3) Uani d . 1 . . C
H16 -0.2092 0.3209 0.1795 0.057 Uiso calc R 1 . . H
C21 -0.1264(5) 0.2795(10) 0.4022(7) 0.043(2) Uani d . 1 . . C
C22 -0.1679(8) 0.3662(12) 0.3739(11) 0.069(4) Uani d . 1 . . C
H22 -0.1986 0.3722 0.3168 0.083 Uiso calc R 1 . . H
C23 -0.1637(9) 0.4439(15) 0.4303(11) 0.080(5) Uani d . 1 . . C
H23 -0.1911 0.5022 0.4120 0.097 Uiso calc R 1 . . H
C24 -0.1174(10) 0.4311(17) 0.5147(14) 0.092(6) Uani d . 1 . . C
H24 -0.1143 0.4823 0.5531 0.111 Uiso calc R 1 . . H
C25 -0.0756(8) 0.3462(17) 0.5449(10) 0.075(5) Uani d . 1 . . C
H25 -0.0452 0.3400 0.6022 0.091 Uiso calc R 1 . . H
C26 -0.0801(6) 0.2712(12) 0.4883(7) 0.053(3) Uani d . 1 . . C
H26 -0.0520 0.2141 0.5072 0.064 Uiso calc R 1 . . H
C31 -0.1077(5) 0.0451(9) 0.3733(6) 0.041(2) Uani d . 1 . . C
C32 -0.0804(6) -0.0298(12) 0.3538(9) 0.058(3) Uani d . 1 . . C
H32 -0.0709 -0.0035 0.3197 0.070 Uiso calc R 1 . . H
C33 -0.0667(9) -0.1417(13) 0.3825(14) 0.087(6) Uani d . 1 . . C
H33 -0.0491 -0.1905 0.3671 0.105 Uiso calc R 1 . . H
C34 -0.0801(8) -0.1802(14) 0.4360(12) 0.087(5) Uani d . 1 . . C
H34 -0.0705 -0.2549 0.4570 0.104 Uiso calc R 1 . . H
C35 -0.1063(9) -0.1110(14) 0.4564(10) 0.083(6) Uani d . 1 . . C
H35 -0.1154 -0.1372 0.4911 0.099 Uiso calc R 1 . . H
C36 -0.1205(6) 0.0063(12) 0.4242(8) 0.061(3) Uani d . 1 . . C
H36 -0.1387 0.0551 0.4388 0.073 Uiso calc R 1 . . H
C41 0.0804(5) -0.1115(8) 0.3568(7) 0.036(2) Uani d . 1 . . C
C42 0.0630(5) -0.2174(10) 0.3173(8) 0.048(3) Uani d . 1 . . C
H42 0.0542 -0.2271 0.2645 0.058 Uiso calc R 1 . . H
C43 0.0588(6) -0.3077(11) 0.3571(9) 0.062(3) Uani d . 1 . . C
H43 0.0462 -0.3786 0.3299 0.075 Uiso calc R 1 . . H
C44 0.0724(7) -0.2979(12) 0.4349(12) 0.073(5) Uani d . 1 . . C
H44 0.0710 -0.3621 0.4616 0.087 Uiso calc R 1 . . H
C45 0.0882(7) -0.1913(12) 0.4743(10) 0.068(4) Uani d . 1 . . C
H45 0.0970 -0.1826 0.5271 0.082 Uiso calc R 1 . . H
C46 0.0906(6) -0.0983(11) 0.4333(9) 0.053(3) Uani d . 1 . . C
H46 0.0993 -0.0256 0.4578 0.064 Uiso calc R 1 . . H
C51 0.1550(5) 0.0774(10) 0.3797(6) 0.032(2) Uani d . 1 . . C
C52 0.1992(5) 0.0159(11) 0.4495(7) 0.043(2) Uani d . 1 . . C
H52 0.1918 -0.0556 0.4623 0.052 Uiso calc R 1 . . H
C53 0.2558(5) 0.0642(13) 0.5008(8) 0.056(3) Uani d . 1 . . C
H53 0.2859 0.0238 0.5477 0.067 Uiso calc R 1 . . H
C54 0.2672(5) 0.1713(12) 0.4825(8) 0.052(3) Uani d . 1 . . C
H54 0.3045 0.2025 0.5168 0.063 Uiso calc R 1 . . H
C55 0.2225(6) 0.2302(12) 0.4129(9) 0.058(3) Uani d . 1 . . C
H55 0.2295 0.3018 0.3999 0.069 Uiso calc R 1 . . H
C56 0.1667(5) 0.1829(11) 0.3618(8) 0.048(3) Uani d . 1 . . C
H56 0.1368 0.2234 0.3147 0.057 Uiso calc R 1 . . H
C61 0.0881(4) -0.0374(8) 0.2239(6) 0.0317(19) Uani d . 1 . . C
C62 0.1344(6) -0.1129(10) 0.2477(8) 0.054(3) Uani d . 1 . . C
H62 0.1606 -0.1356 0.3037 0.064 Uiso calc R 1 . . H
C63 0.1413(7) -0.1532(13) 0.1894(9) 0.062(4) Uani d . 1 . . C
H63 0.1710 -0.2047 0.2048 0.075 Uiso calc R 1 . . H
C64 0.1025(6) -0.1144(11) 0.1064(9) 0.059(3) Uani d . 1 . . C
H64 0.1074 -0.1379 0.0667 0.070 Uiso calc R 1 . . H
C65 0.0568(5) -0.0418(12) 0.0824(7) 0.053(3) Uani d . 1 . . C
H65 0.0308 -0.0179 0.0267 0.064 Uiso calc R 1 . . H
C66 0.0499(5) -0.0043(10) 0.1425(7) 0.046(3) Uani d . 1 . . C
H66 0.0189 0.0437 0.1263 0.055 Uiso calc R 1 . . H
B1 -0.0311(5) 0.4054(10) 0.2559(7) 0.033(2) Uani d . 1 . . B
H1B -0.0325 0.4926 0.2333 0.040 Uiso calc R 1 . . H
B2 -0.0530(6) 0.2878(10) 0.1883(6) 0.031(2) Uani d . 1 . . B
H2B -0.0686 0.2982 0.1230 0.037 Uiso calc R 1 . . H
B3 0.0240(5) 0.3068(10) 0.2788(7) 0.032(2) Uani d . 1 . . B
H3B 0.0562 0.3298 0.2684 0.039 Uiso calc R 1 . . H
B4 0.0260(5) 0.3677(9) 0.3628(7) 0.037(2) Uani d . 1 . . B
H4B 0.0592 0.4306 0.4076 0.044 Uiso calc R 1 . . H
B5 -0.0489(5) 0.3767(9) 0.3252(7) 0.035(2) Uani d . 1 . . B
H5B -0.0630 0.4431 0.3487 0.042 Uiso calc R 1 . . H
B6 -0.0963(5) 0.3352(10) 0.2189(7) 0.033(2) Uani d . 1 . . B
H6B -0.1390 0.3767 0.1744 0.040 Uiso calc R 1 . . H
B8 0.0469(5) 0.2241(9) 0.3693(6) 0.031(2) Uani d . 1 . . B
H8B 0.084(5) 0.203(10) 0.420(7) 0.04(3) Uiso d . 1 . . H
B9 -0.0028(5) 0.2617(10) 0.3939(6) 0.034(2) Uani d . 1 . . B
H9B 0.010(5) 0.257(9) 0.462(7) 0.04(3) Uiso d . 1 . . H
B10 -0.0790(5) 0.2386(10) 0.2999(6) 0.034(2) Uani d . 1 . . B
B11 -0.0847(4) 0.1877(9) 0.2176(7) 0.031(2) Uani d . 1 . . B
C8 0.0549(9) 0.4418(16) 0.1379(12) 0.087(5) Uani d . 1 . . C
H8 0.0227 0.4215 0.1397 0.105 Uiso calc R 1 . . H
Cl1 0.0926(4) 0.3201(6) 0.1503(4) 0.150(3) Uani d . 1 . . Cl
Cl2 0.0274(5) 0.5013(8) 0.0431(6) 0.205(5) Uani d . 1 . . Cl
Cl3 0.1011(6) 0.5327(8) 0.2186(8) 0.224(6) Uani d . 1 . . Cl
C9 -0.222(2) 0.685(4) 0.226(3) 0.103(12) Uiso d P 0.50 . . C
H9 -0.2078 0.7228 0.2792 0.124 Uiso calc PR 0.50 . . H
Cl4 -0.1688(7) 0.6014(12) 0.2356(10) 0.127(4) Uiso d P 0.50 . . Cl
Cl5 -0.2778(9) 0.5831(19) 0.1952(12) 0.168(6) Uiso d P 0.50 . . Cl
Cl6 -0.2444(10) 0.7784(19) 0.1510(15) 0.194(8) Uiso d P 0.50 . . Cl

loop_
_atom_site_aniso_label
_atom_site_aniso_U_11
_atom_site_aniso_U_22
_atom_site_aniso_U_33
_atom_site_aniso_U_12
_atom_site_aniso_U_13
_atom_site_aniso_U_23
Pt7 0.02574(15) 0.03128(14) 0.02608(13) -0.0009(2) 0.01461(11) -0.0019(2)
P1 0.0352(13) 0.0366(13) 0.0327(12) -0.0009(10) 0.0207(11) -0.0034(10)
P2 0.0255(11) 0.0334(12) 0.0284(10) 0.0021(9) 0.0147(9) 0.0001(9)
S1 0.0305(12) 0.0413(14) 0.0479(14) -0.0020(11) 0.0206(11) -0.0151(11)
O1 0.030(4) 0.038(4) 0.037(4) -0.007(3) 0.019(4) -0.012(3)
C1 0.033(5) 0.038(5) 0.033(5) -0.007(4) 0.019(4) -0.005(4)
C2 0.034(6) 0.043(6) 0.047(6) -0.012(5) 0.023(5) -0.011(5)
C3 0.047(7) 0.059(7) 0.090(10) -0.017(6) 0.043(8) -0.041(7)
C4 0.048(8) 0.084(11) 0.131(15) -0.041(8) 0.049(9) -0.071(11)
C5 0.057(10) 0.088(11) 0.118(15) -0.033(9) 0.048(10) -0.069(11)
C6 0.039(8) 0.088(12) 0.129(15) -0.034(8) 0.039(9) -0.049(11)
C7 0.044(7) 0.054(7) 0.066(9) -0.011(6) 0.028(7) -0.021(6)
C11 0.031(5) 0.060(6) 0.034(5) -0.001(5) 0.019(4) -0.007(5)
C12 0.055(8) 0.061(8) 0.079(9) 0.000(6) 0.044(7) 0.018(7)
C13 0.042(7) 0.081(10) 0.084(10) -0.019(7) 0.031(7) -0.008(9)
C14 0.036(7) 0.096(11) 0.055(8) -0.001(7) 0.020(6) -0.015(7)
C15 0.038(6) 0.081(9) 0.032(5) 0.013(6) 0.014(5) 0.006(5)
C16 0.031(5) 0.055(6) 0.050(6) 0.003(5) 0.021(5) 0.007(5)
C21 0.053(6) 0.047(6) 0.045(5) -0.005(5) 0.038(5) -0.008(5)
C22 0.080(11) 0.071(9) 0.070(9) 0.024(7) 0.052(9) -0.001(7)
C23 0.116(14) 0.075(10) 0.079(11) 0.013(10) 0.074(11) -0.011(8)
C24 0.127(16) 0.087(12) 0.127(17) -0.047(12) 0.110(15) -0.051(12)
C25 0.089(12) 0.101(12) 0.059(8) -0.048(10) 0.056(9) -0.043(9)
C26 0.058(7) 0.072(8) 0.046(6) -0.012(6) 0.040(6) -0.012(6)
C31 0.040(6) 0.038(5) 0.035(5) 0.000(4) 0.017(5) 0.000(4)
C32 0.048(7) 0.063(8) 0.057(7) 0.012(6) 0.029(6) 0.009(6)
C33 0.075(12) 0.053(9) 0.105(15) 0.003(7) 0.041(11) 0.012(8)
C34 0.084(12) 0.047(8) 0.090(12) -0.005(8) 0.033(10) 0.000(8)
C35 0.119(15) 0.067(10) 0.058(8) -0.037(10) 0.052(10) 0.000(7)
C36 0.073(9) 0.061(8) 0.049(7) 0.000(7) 0.037(7) 0.003(6)
C41 0.038(5) 0.025(5) 0.046(5) 0.006(4) 0.026(5) 0.006(4)
C42 0.046(6) 0.042(6) 0.043(6) -0.014(5) 0.020(5) -0.005(5)
C43 0.067(8) 0.046(7) 0.068(8) -0.008(6) 0.038(7) 0.002(6)
C44 0.089(11) 0.045(7) 0.120(14) 0.002(7) 0.082(11) 0.018(8)
C45 0.101(11) 0.059(8) 0.068(8) -0.002(8) 0.063(9) 0.004(7)
C46 0.071(9) 0.046(6) 0.068(8) 0.009(6) 0.056(7) 0.011(5)
C51 0.033(6) 0.032(6) 0.029(5) 0.002(5) 0.017(5) -0.001(4)
C52 0.027(6) 0.047(6) 0.039(5) 0.005(5) 0.012(5) 0.001(5)
C53 0.031(6) 0.075(9) 0.038(6) -0.002(6) 0.010(5) -0.012(6)
C54 0.022(5) 0.073(8) 0.054(7) -0.007(5) 0.019(5) -0.014(6)
C55 0.054(7) 0.062(8) 0.059(7) -0.009(6) 0.035(6) -0.009(6)
C56 0.033(5) 0.051(7) 0.056(7) 0.004(5) 0.025(5) 0.010(5)
C61 0.029(5) 0.038(5) 0.029(4) -0.004(4) 0.018(4) -0.006(4)
C62 0.055(7) 0.062(7) 0.038(5) 0.015(6) 0.025(5) -0.010(5)
C63 0.066(9) 0.074(8) 0.053(7) 0.019(7) 0.039(7) -0.004(6)
C64 0.053(8) 0.079(10) 0.047(7) -0.004(6) 0.032(6) -0.015(6)
C65 0.044(6) 0.073(8) 0.031(5) -0.003(6) 0.017(5) -0.009(5)
C66 0.049(7) 0.058(7) 0.038(5) 0.003(6) 0.030(5) 0.004(5)
B1 0.026(5) 0.032(5) 0.034(5) 0.002(4) 0.015(5) 0.007(4)
B2 0.030(6) 0.037(6) 0.013(4) 0.011(5) 0.006(4) 0.003(4)
B3 0.022(5) 0.044(6) 0.022(4) -0.002(5) 0.009(4) -0.005(4)
B4 0.034(6) 0.033(5) 0.036(5) -0.004(4) 0.017(5) -0.004(4)
B5 0.034(6) 0.029(5) 0.031(5) 0.002(4) 0.015(5) -0.006(4)
B6 0.032(6) 0.029(5) 0.032(5) 0.000(4) 0.015(5) -0.001(4)
B8 0.027(5) 0.028(5) 0.025(5) -0.003(4) 0.010(4) -0.001(4)
B9 0.035(6) 0.037(5) 0.026(5) 0.000(4) 0.018(4) -0.003(4)
B10 0.027(5) 0.047(6) 0.022(4) 0.002(5) 0.011(4) -0.001(4)
B11 0.027(5) 0.027(5) 0.034(5) -0.009(4) 0.016(4) -0.007(4)
C8 0.124(15) 0.086(12) 0.100(13) 0.020(11) 0.093(13) 0.023(10)
Cl1 0.267(10) 0.115(4) 0.122(5) 0.098(6) 0.147(6) 0.055(4)
Cl2 0.306(10) 0.238(8) 0.203(7) 0.203(8) 0.224(8) 0.166(7)
Cl3 0.370(15) 0.180(8) 0.304(12) -0.150(10) 0.299(13) -0.132(9)

loop_
_atom_type_symbol
_atom_type_description
_atom_type_scat_dispersion_real
_atom_type_scat_dispersion_imag
_atom_type_scat_source
C C 0.0033 0.0016 'International Tables Vol C Tables 4.2.6.8 and 6.1.1.4'
H H 0.0000 0.0000 'International Tables Vol C Tables 4.2.6.8 and 6.1.1.4'
B B 0.0013 0.0007 'International Tables Vol C Tables 4.2.6.8 and 6.1.1.4'
Pt Pt -1.7033 8.3905 'International Tables Vol C Tables 4.2.6.8 and 6.1.1.4'
P P 0.1023 0.0942 'International Tables Vol C Tables 4.2.6.8 and 6.1.1.4'
S S 0.1246 0.1234 'International Tables Vol C Tables 4.2.6.8 and 6.1.1.4'
O O 0.0106 0.0060 'International Tables Vol C Tables 4.2.6.8 and 6.1.1.4'
Cl Cl 0.1484 0.1585 'International Tables Vol C Tables 4.2.6.8 and 6.1.1.4'

loop_
_geom_angle_atom_site_label_1
_geom_angle_atom_site_label_2
_geom_angle_atom_site_label_3
_geom_angle
_geom_angle_publ_flag
B3 Pt7 B11 83.7(4) yes
B3 Pt7 B8 47.9(4) yes
B11 Pt7 B8 90.3(4) yes
B3 Pt7 B2 48.8(5) yes
B11 Pt7 B2 47.1(4) yes
B8 Pt7 B2 86.0(4) yes
B3 Pt7 P2 108.8(3) yes
B11 Pt7 P2 162.6(3) yes
B8 Pt7 P2 89.5(3) yes
B2 Pt7 P2 150.1(4) yes
B3 Pt7 S1 155.1(3) yes
B11 Pt7 S1 81.2(3) yes
B8 Pt7 S1 151.2(3) yes
B2 Pt7 S1 107.1(3) yes
P2 Pt7 S1 90.66(9) yes
C21 P1 C31 106.0(5) no
C21 P1 C11 107.8(5) no
C31 P1 C11 105.0(5) no
C21 P1 B10 112.9(5) no
C31 P1 B10 109.8(5) no
C11 P1 B10 114.8(5) no
C51 P2 C61 100.8(4) no
C51 P2 C41 105.3(5) no
C61 P2 C41 106.3(5) no
C51 P2 Pt7 120.9(4) no
C61 P2 Pt7 113.4(3) no
C41 P2 Pt7 108.9(4) no
C1 S1 Pt7 101.3(3) no
C1 O1 B11 121.7(9) no
O1 C1 C2 116.4(10) no
O1 C1 S1 122.5(7) no
C2 C1 S1 121.1(8) no
C3 C2 C7 119.7(10) no
C3 C2 C1 122.8(11) no
C7 C2 C1 117.4(10) no
C2 C3 C4 118.6(13) no
C2 C3 H3 120.7 no
C4 C3 H3 120.7 no
C5 C4 C3 122.8(14) no
C5 C4 H4 118.6 no
C3 C4 H4 118.6 no
C4 C5 C6 120.7(13) no
C4 C5 H5 119.6 no
C6 C5 H5 119.6 no
C5 C6 C7 116.5(15) no
C5 C6 H6 121.8 no
C7 C6 H6 121.8 no
C2 C7 C6 121.6(13) no
C2 C7 H7 119.2 no
C6 C7 H7 119.2 no
C12 C11 C16 120.7(11) no
C12 C11 P1 121.4(10) no
C16 C11 P1 117.8(9) no
C11 C12 C13 120.8(14) no
C11 C12 H12 119.6 no
C13 C12 H12 119.6 no
C12 C13 C14 119.4(14) no
C12 C13 H13 120.3 no
C14 C13 H13 120.3 no
C15 C14 C13 118.8(12) no
C15 C14 H14 120.6 no
C13 C14 H14 120.6 no
C14 C15 C16 120.9(12) no
C14 C15 H15 119.6 no
C16 C15 H15 119.6 no
C11 C16 C15 119.2(12) no
C11 C16 H16 120.4 no
C15 C16 H16 120.4 no
C22 C21 C26 119.4(12) no
C22 C21 P1 119.4(10) no
C26 C21 P1 121.0(9) no
C23 C22 C21 120.7(16) no
C23 C22 H22 119.6 no
C21 C22 H22 119.6 no
C24 C23 C22 117.5(16) no
C24 C23 H23 121.2 no
C22 C23 H23 121.2 no
C25 C24 C23 123.3(15) no
C25 C24 H24 118.3 no
C23 C24 H24 118.3 no
C26 C25 C24 118.3(16) no
C26 C25 H25 120.9 no
C24 C25 H25 120.9 no
C25 C26 C21 120.8(15) no
C25 C26 H26 119.6 no
C21 C26 H26 119.6 no
C36 C31 C32 117.8(12) no
C36 C31 P1 121.7(10) no
C32 C31 P1 120.4(10) no
C31 C32 C33 123.2(17) no
C31 C32 H32 118.4 no
C33 C32 H32 118.4 no
C32 C33 C34 118(2) no
C32 C33 H33 120.9 no
C34 C33 H33 120.9 no
C35 C34 C33 120.7(16) no
C35 C34 H34 119.7 no
C33 C34 H34 119.7 no
C34 C35 C36 119.5(16) no
C34 C35 H35 120.3 no
C36 C35 H35 120.3 no
C31 C36 C35 120.7(14) no
C31 C36 H36 119.6 no
C35 C36 H36 119.6 no
C46 C41 C42 119.4(10) no
C46 C41 P2 118.9(8) no
C42 C41 P2 121.3(9) no
C43 C42 C41 118.8(12) no
C43 C42 H42 120.6 no
C41 C42 H42 120.6 no
C44 C43 C42 122.5(13) no
C44 C43 H43 118.8 no
C42 C43 H43 118.8 no
C43 C44 C45 119.3(13) no
C43 C44 H44 120.3 no
C45 C44 H44 120.3 no
C46 C45 C44 118.7(14) no
C46 C45 H45 120.7 no
C44 C45 H45 120.7 no
C41 C46 C45 121.1(12) no
C41 C46 H46 119.5 no
C45 C46 H46 119.5 no
C56 C51 C52 119.9(10) no
C56 C51 P2 118.4(8) no
C52 C51 P2 121.4(9) no
C51 C52 C53 118.5(12) no
C51 C52 H52 120.8 no
C53 C52 H52 120.8 no
C54 C53 C52 121.2(12) no
C54 C53 H53 119.4 no
C52 C53 H53 119.4 no
C55 C54 C53 119.1(11) no
C55 C54 H54 120.5 no
C53 C54 H54 120.5 no
C54 C55 C56 120.1(13) no
C54 C55 H55 119.9 no
C56 C55 H55 119.9 no
C51 C56 C55 121.2(11) no
C51 C56 H56 119.4 no
C55 C56 H56 119.4 no
C66 C61 C62 119.4(10) no
C66 C61 P2 121.5(8) no
C62 C61 P2 119.0(8) no
C63 C62 C61 121.1(12) no
C63 C62 H62 119.4 no
C61 C62 H62 119.4 no
C62 C63 C64 118.1(12) no
C62 C63 H63 121.0 no
C64 C63 H63 121.0 no
C65 C64 C63 121.2(12) no
C65 C64 H64 119.4 no
C63 C64 H64 119.4 no
C64 C65 C66 119.6(12) no
C64 C65 H65 120.2 no
C66 C65 H65 120.2 no
C61 C66 C65 120.5(11) no
C61 C66 H66 119.7 no
C65 C66 H66 119.7 no
B2 B1 B6 61.1(7) no
B2 B1 B5 108.4(8) no
B6 B1 B5 59.8(6) no
B2 B1 B3 62.8(7) no
B6 B1 B3 111.9(8) no
B5 B1 B3 108.4(7) no
B2 B1 B4 111.8(8) no
B6 B1 B4 111.4(8) no
B5 B1 B4 61.0(7) no
B3 B1 B4 60.3(6) no
B2 B1 H1B 119.8 no
B6 B1 H1B 119.7 no
B5 B1 H1B 122.5 no
B3 B1 H1B 120.1 no
B4 B1 H1B 119.5 no
B1 B2 B6 59.5(6) no
B1 B2 B11 105.8(8) no
B6 B2 B11 58.9(6) no
B1 B2 B3 59.5(6) no
B6 B2 B3 107.9(7) no
B11 B2 B3 108.1(7) no
B1 B2 Pt7 114.9(6) no
B6 B2 Pt7 116.2(6) no
B11 B2 Pt7 64.9(5) no
B3 B2 Pt7 63.6(5) no
B1 B2 H2B 121.8 no
B6 B2 H2B 120.6 no
B11 B2 H2B 122.8 no
B3 B2 H2B 122.1 no
Pt7 B2 H2B 113.6 no
B1 B3 B8 109.2(8) no
B1 B3 B4 60.1(6) no
B8 B3 B4 58.6(6) no
B1 B3 B2 57.8(6) no
B8 B3 B2 114.4(8) no
B4 B3 B2 107.5(8) no
B1 B3 Pt7 116.8(7) no
B8 B3 Pt7 66.7(5) no
B4 B3 Pt7 116.1(7) no
B2 B3 Pt7 67.6(5) no
B1 B3 H3B 121.4 no
B8 B3 H3B 119.2 no
B4 B3 H3B 122.1 no
B2 B3 H3B 119.9 no
Pt7 B3 H3B 111.6 no
B8 B4 B1 110.4(8) no
B8 B4 B3 60.5(6) no
B1 B4 B3 59.6(7) no
B8 B4 B9 62.0(6) no
B1 B4 B9 107.3(8) no
B3 B4 B9 107.2(7) no
B8 B4 B5 110.8(8) no
B1 B4 B5 59.2(6) no
B3 B4 B5 106.5(8) no
B9 B4 B5 59.7(6) no
B8 B4 H4B 118.8 no
B1 B4 H4B 121.7 no
B3 B4 H4B 122.9 no
B9 B4 H4B 121.9 no
B5 B4 H4B 121.8 no
B10 B5 B6 60.9(6) no
B10 B5 B1 105.9(8) no
B6 B5 B1 59.3(6) no
B10 B5 B9 62.9(6) no
B6 B5 B9 113.0(7) no
B1 B5 B9 107.7(8) no
B10 B5 B4 108.9(8) no
B6 B5 B4 109.9(8) no
B1 B5 B4 59.8(7) no
B9 B5 B4 59.7(6) no
B10 B5 H5B 121.4 no
B6 B5 H5B 119.4 no
B1 B5 H5B 123.8 no
B9 B5 H5B 119.3 no
B4 B5 H5B 121.4 no
B1 B6 B11 107.3(8) no
B1 B6 B5 60.9(6) no
B11 B6 B5 105.7(8) no
B1 B6 B10 105.9(7) no
B11 B6 B10 56.2(6) no
B5 B6 B10 59.3(6) no
B1 B6 B2 59.4(7) no
B11 B6 B2 60.7(6) no
B5 B6 B2 108.0(8) no
B10 B6 B2 104.5(8) no
B1 B6 H6B 121.8 no
B11 B6 H6B 123.2 no
B5 B6 H6B 121.6 no
B10 B6 H6B 124.8 no
B2 B6 H6B 122.2 no
B4 B8 B3 60.9(6) no
B4 B8 B9 60.2(6) no
B3 B8 B9 106.1(7) no
B4 B8 Pt7 116.9(6) no
B3 B8 Pt7 65.4(5) no
B9 B8 Pt7 109.5(6) no
B4 B8 H8B 116(7) no
B3 B8 H8B 133(7) no
B9 B8 H8B 110(7) no
Pt7 B8 H8B 124(7) no
B4 B9 B5 60.5(7) no
B4 B9 B8 57.8(6) no
B5 B9 B8 108.1(8) no
B4 B9 B10 105.2(7) no
B5 B9 B10 57.2(6) no
B8 B9 B10 109.5(7) no
B4 B9 H9B 124(6) no
B5 B9 H9B 119(6) no
B8 B9 H9B 124(6) no
B10 B9 H9B 120(6) no
B11 B10 B5 110.4(8) no
B11 B10 B6 61.2(6) no
B5 B10 B6 59.9(6) no
B11 B10 B9 113.6(8) no
B5 B10 B9 59.8(6) no
B6 B10 B9 109.7(8) no
B11 B10 P1 121.8(7) no
B5 B10 P1 122.0(7) no
B6 B10 P1 127.2(7) no
B9 B10 P1 113.6(6) no
O1 B11 B10 122.4(8) no
O1 B11 B6 118.2(8) no
B10 B11 B6 62.7(7) no
O1 B11 B2 119.6(8) no
B10 B11 B2 109.3(8) no
B6 B11 B2 60.4(6) no
O1 B11 Pt7 112.3(6) no
B10 B11 Pt7 113.0(6) no
B6 B11 Pt7 120.1(6) no
B2 B11 Pt7 68.0(5) no
Cl2 C8 Cl3 111.9(12) no
Cl2 C8 Cl1 109.0(9) no
Cl3 C8 Cl1 108.3(13) no
Cl2 C8 H8 109.2 no
Cl3 C8 H8 109.2 no
Cl1 C8 H8 109.2 no
Cl6 C9 Cl4 108(3) no
Cl6 C9 Cl5 111(3) no
Cl4 C9 Cl5 103(3) no
Cl6 C9 H9 111.8 no
Cl4 C9 H9 111.8 no
Cl5 C9 H9 111.8 no

loop_
_geom_bond_atom_site_label_1
_geom_bond_atom_site_label_2
_geom_bond_site_symmetry_2
_geom_bond_distance
_geom_bond_publ_flag
Pt7 B3 . 2.187(12) yes
Pt7 B11 . 2.204(11) yes
Pt7 B8 . 2.208(10) yes
Pt7 B2 . 2.256(10) yes
Pt7 P2 . 2.328(2) yes
Pt7 S1 . 2.359(3) yes
P1 C21 . 1.813(10) no
P1 C31 . 1.820(11) no
P1 C11 . 1.843(10) no
P1 B10 . 1.921(12) yes
P2 C51 . 1.823(11) no
P2 C61 . 1.823(9) no
P2 C41 . 1.833(10) no
S1 C1 . 1.699(11) yes
O1 C1 . 1.267(12) yes
O1 B11 . 1.504(12) yes
C1 C2 . 1.466(13) no
C2 C3 . 1.376(16) no
C2 C7 . 1.392(18) no
C3 C4 . 1.402(17) no
C3 H3 . 0.9300 no
C4 C5 . 1.34(2) no
C4 H4 . 0.9300 no
C5 C6 . 1.42(2) no
C5 H5 . 0.9300 no
C6 C7 . 1.424(18) no
C6 H6 . 0.9300 no
C7 H7 . 0.9300 no
C11 C12 . 1.335(19) no
C11 C16 . 1.384(16) no
C12 C13 . 1.40(2) no
C12 H12 . 0.9300 no
C13 C14 . 1.40(2) no
C13 H13 . 0.9300 no
C14 C15 . 1.37(2) no
C14 H14 . 0.9300 no
C15 C16 . 1.389(15) no
C15 H15 . 0.9300 no
C16 H16 . 0.9300 no
C21 C22 . 1.394(18) no
C21 C26 . 1.401(17) no
C22 C23 . 1.39(2) no
C22 H22 . 0.9300 no
C23 C24 . 1.38(3) no
C23 H23 . 0.9300 no
C24 C25 . 1.38(3) no
C24 H24 . 0.9300 no
C25 C26 . 1.371(18) no
C25 H25 . 0.9300 no
C26 H26 . 0.9300 no
C31 C36 . 1.355(17) no
C31 C32 . 1.378(18) no
C32 C33 . 1.38(2) no
C32 H32 . 0.9300 no
C33 C34 . 1.41(3) no
C33 H33 . 0.9300 no
C34 C35 . 1.33(3) no
C34 H34 . 0.9300 no
C35 C36 . 1.46(2) no
C35 H35 . 0.9300 no
C36 H36 . 0.9300 no
C41 C46 . 1.379(17) no
C41 C42 . 1.382(14) no
C42 C43 . 1.364(18) no
C42 H42 . 0.9300 no
C43 C44 . 1.36(2) no
C43 H43 . 0.9300 no
C44 C45 . 1.39(2) no
C44 H44 . 0.9300 no
C45 C46 . 1.384(18) no
C45 H45 . 0.9300 no
C46 H46 . 0.9300 no
C51 C56 . 1.375(17) no
C51 C52 . 1.387(15) no
C52 C53 . 1.412(17) no
C52 H52 . 0.9300 no
C53 C54 . 1.39(2) no
C53 H53 . 0.9300 no
C54 C55 . 1.373(19) no
C54 H54 . 0.9300 no
C55 C56 . 1.392(17) no
C55 H55 . 0.9300 no
C56 H56 . 0.9300 no
C61 C66 . 1.353(14) no
C61 C62 . 1.418(16) no
C62 C63 . 1.380(18) no
C62 H62 . 0.9300 no
C63 C64 . 1.40(2) no
C63 H63 . 0.9300 no
C64 C65 . 1.381(19) no
C64 H64 . 0.9300 no
C65 C66 . 1.401(16) no
C65 H65 . 0.9300 no
C66 H66 . 0.9300 no
B1 B2 . 1.747(16) no
B1 B6 . 1.748(16) no
B1 B5 . 1.777(17) no
B1 B3 . 1.779(16) no
B1 B4 . 1.787(16) no
B1 H1B . 1.1000 no
B2 B6 . 1.778(17) no
B2 B11 . 1.783(16) no
B2 B3 . 1.84(2) no
B2 H2B . 1.1000 no
B3 B8 . 1.785(16) no
B3 B4 . 1.791(16) no
B3 H3B . 1.1000 no
B4 B8 . 1.751(15) no
B4 B9 . 1.794(16) no
B4 B5 . 1.809(17) no
B4 H4B . 1.1000 no
B5 B10 . 1.746(16) no
B5 B6 . 1.757(15) no
B5 B9 . 1.795(16) no
B5 H5B . 1.1000 no
B6 B11 . 1.749(15) no
B6 B10 . 1.774(16) no
B6 H6B . 1.1000 no
B8 B9 . 1.827(16) no
B8 H8B . 0.96(12) no
B9 B10 . 1.848(15) no
B9 H9B . 1.18(11) no
B10 B11 . 1.659(15) no
C8 Cl2 . 1.693(17) no
C8 Cl3 . 1.70(2) no
C8 Cl1 . 1.707(19) no
C8 H8 . 0.9800 no
C9 Cl6 . 1.63(5) no
C9 Cl4 . 1.73(5) no
C9 Cl5 . 1.78(5) no
C9 H9 . 0.9800 no
